data_7041745
loop_
_publ_author_name
'Zhang, Xin'
'Wang, Zhong-Jie'
'Chen, Shu-Guang'
'Shi, Zhen-Zhen'
'Chen, Jin-Xi'
'Zheng, He-Gen'

_publ_section_title
;
 Cd-Based metal-organic frameworks from solvothermal reactions involving
 in situ aldimine condensation and the highly sensitive detection of
 Fe(3+) ions.
;
_journal_issue 7
_journal_name_full 'Dalton transactions (Cambridge, England : 2003)'
_journal_page_first 2332
_journal_page_last 2338
_journal_paper_doi 10.1039/c6dt04675d
_journal_volume 46
_journal_year 2017
_chemical_formula_sum 'C36 H24 Cd N14 O0'
_chemical_formula_weight 765.09
_chemical_name_systematic 3
_space_group_IT_number 15
_symmetry_cell_setting monoclinic
_symmetry_space_group_name_Hall '-C 2yc'
_symmetry_space_group_name_H-M 'C 1 2/c 1'
_atom_sites_solution_hydrogens geom
_atom_sites_solution_primary direct
_atom_sites_solution_secondary difmap
_audit_creation_method SHELXL-97
_audit_update_record
;
2016-11-28 deposited with the CCDC.
2017-01-18 downloaded from the CCDC.
;
_cell_angle_alpha 90.00
_cell_angle_beta 127.7710(10)
_cell_angle_gamma 90.00
_cell_formula_units_Z 4
_cell_length_a 24.6457(19)
_cell_length_b 8.2556(6)
_cell_length_c 19.9665(15)
_cell_measurement_reflns_used 3630
_cell_measurement_temperature 296(2)
_cell_measurement_theta_max 27.57
_cell_measurement_theta_min 2.58
_cell_volume 3211.3(4)
_computing_cell_refinement 'Bruker SMART'
_computing_data_collection 'Bruker SMART'
_computing_data_reduction 'Bruker SAINT'
_computing_molecular_graphics 'Bruker SHELXTL'
_computing_publication_material 'Bruker SHELXTL'
_computing_structure_refinement 'SHELXL-97 (Sheldrick, 1997)'
_computing_structure_solution 'SHELXS-97 (Sheldrick, 1990)'
_diffrn_ambient_temperature 296(2)
_diffrn_measured_fraction_theta_full 0.998
_diffrn_measured_fraction_theta_max 0.998
_diffrn_measurement_device_type 'CCD area detector'
_diffrn_measurement_method 'phi and omega scans'
_diffrn_radiation_monochromator graphite
_diffrn_radiation_source 'fine-focus sealed tube'
_diffrn_radiation_type MoK\a
_diffrn_radiation_wavelength 0.71073
_diffrn_reflns_av_R_equivalents 0.0695
_diffrn_reflns_av_sigmaI/netI 0.0608
_diffrn_reflns_limit_h_max 19
_diffrn_reflns_limit_h_min -32
_diffrn_reflns_limit_k_max 10
_diffrn_reflns_limit_k_min -10
_diffrn_reflns_limit_l_max 26
_diffrn_reflns_limit_l_min -25
_diffrn_reflns_number 10749
_diffrn_reflns_theta_full 27.57
_diffrn_reflns_theta_max 27.57
_diffrn_reflns_theta_min 2.09
_exptl_absorpt_coefficient_mu 0.733
_exptl_absorpt_correction_T_max 0.889
_exptl_absorpt_correction_T_min 0.864
_exptl_absorpt_correction_type multi-scan
_exptl_absorpt_process_details '(North et al., 1968)'
_exptl_crystal_colour yellow
_exptl_crystal_density_diffrn 1.583
_exptl_crystal_density_meas 1.583
_exptl_crystal_density_method 'not measured'
_exptl_crystal_description block
_exptl_crystal_F_000 1544
_exptl_crystal_size_max 0.20
_exptl_crystal_size_mid 0.18
_exptl_crystal_size_min 0.16
_refine_diff_density_max 0.613
_refine_diff_density_min -0.579
_refine_diff_density_rms 0.082
_refine_ls_extinction_method none
_refine_ls_goodness_of_fit_ref 0.944
_refine_ls_hydrogen_treatment mixed
_refine_ls_matrix_type full
_refine_ls_number_parameters 232
_refine_ls_number_reflns 3716
_refine_ls_number_restraints 0
_refine_ls_restrained_S_all 0.944
_refine_ls_R_factor_all 0.0477
_refine_ls_R_factor_gt 0.0315
_refine_ls_shift/su_max 0.001
_refine_ls_shift/su_mean 0.000
_refine_ls_structure_factor_coef Fsqd
_refine_ls_weighting_details 'calc w=1/[\s^2^(Fo^2^)+(0.0319P)^2^+0.0000P] where P=(Fo^2^+2Fc^2^)/3'
_refine_ls_weighting_scheme calc
_refine_ls_wR_factor_gt 0.0686
_refine_ls_wR_factor_ref 0.0751
_reflns_number_gt 2793
_reflns_number_total 3716
_reflns_threshold_expression >2sigma(I)
_cod_data_source_file c6dt04675d2.cif
_cod_data_source_block 3
_cod_depositor_comments
;
The following automatic conversions were performed:

'_symmetry_cell_setting' value 'Monoclinic' changed to 'monoclinic'
according to
/usr/data/users/saulius/crontab/automatic-downloads/rss-feeds/RSC/lib/dictionaries/cif_core.dic
dictionary named 'cif_core.dic' version 2.4.2 from 2011-04-26.

Automatic conversion script
Id: cif_fix_values 4268 2015-11-12 08:31:59Z antanas 

 Adding full bibliography for 7041744--7041747.cif.
;
_cod_original_sg_symbol_H-M C2/c
_cod_database_code 7041745

loop_
_symmetry_equiv_pos_as_xyz
'x, y, z'
'-x, y, -z+1/2'
'x+1/2, y+1/2, z'
'-x+1/2, y+1/2, -z+1/2'
'-x, -y, -z'
'x, -y, z-1/2'
'-x+1/2, -y+1/2, -z'
'x+1/2, -y+1/2, z-1/2'

loop_
_atom_site_label
_atom_site_type_symbol
_atom_site_fract_x
_atom_site_fract_y
_atom_site_fract_z
_atom_site_U_iso_or_equiv
_atom_site_adp_type
_atom_site_occupancy
_atom_site_symmetry_multiplicity
_atom_site_calc_flag
_atom_site_refinement_flags
C1 C 0.12968(12) 1.0620(3) 0.49362(15) 0.0306(5) Uani 1 1 d .
H1 H 0.1529 0.9736 0.5291 0.037 Uiso 1 1 calc R
C2 C 0.10208(12) 1.2635(3) 0.40664(16) 0.0332(6) Uani 1 1 d .
H2 H 0.1016 1.3382 0.3714 0.040 Uiso 1 1 calc R
C3 C 0.05727(12) 1.2538(3) 0.42416(16) 0.0337(6) Uani 1 1 d .
H3 H 0.0203 1.3234 0.4027 0.040 Uiso 1 1 calc R
C4 C 0.20244(11) 1.0886(3) 0.44795(14) 0.0240(5) Uani 1 1 d .
C5 C 0.25689(11) 0.9925(3) 0.51305(14) 0.0227(5) Uani 1 1 d .
C6 C 0.30426(11) 0.9229(3) 0.50271(13) 0.0230(5) Uani 1 1 d .
C7 C 0.29741(12) 0.9535(3) 0.42861(14) 0.0252(5) Uani 1 1 d .
C8 C 0.24704(12) 1.0580(3) 0.36935(15) 0.0289(5) Uani 1 1 d .
H8 H 0.2444 1.0857 0.3223 0.035 Uiso 1 1 calc R
C9 C 0.19948(12) 1.1236(3) 0.37857(14) 0.0292(5) Uani 1 1 d .
H9 H 0.1653 1.1921 0.3369 0.035 Uiso 1 1 calc R
C10 C 0.40246(12) 0.8045(3) 0.47131(15) 0.0301(6) Uani 1 1 d .
H10 H 0.4274 0.8170 0.5295 0.036 Uiso 1 1 calc R
C11 C 0.37243(13) 0.7332(3) 0.35018(15) 0.0393(7) Uani 1 1 d .
H11 H 0.3731 0.6854 0.3085 0.047 Uiso 1 1 calc R
C12 C 0.32089(13) 0.8241(3) 0.33543(14) 0.0378(7) Uani 1 1 d .
H12 H 0.2804 0.8508 0.2828 0.045 Uiso 1 1 calc R
C13 C 0.33104(11) 0.8562(3) 0.62158(13) 0.0254(5) Uani 1 1 d .
C14 C 0.36901(12) 0.7816(3) 0.70606(14) 0.0264(5) Uani 1 1 d .
C15 C 0.35453(14) 0.8156(3) 0.76101(16) 0.0415(7) Uani 1 1 d .
H15 H 0.3199 0.8888 0.7455 0.050 Uiso 1 1 calc R
C16 C 0.39146(15) 0.7410(4) 0.83917(16) 0.0448(7) Uani 1 1 d .
H16 H 0.3808 0.7665 0.8753 0.054 Uiso 1 1 calc R
C17 C 0.45533(13) 0.6013(4) 0.81246(16) 0.0402(7) Uani 1 1 d .
H17 H 0.4900 0.5273 0.8294 0.048 Uiso 1 1 calc R
C18 C 0.42105(13) 0.6707(3) 0.73309(15) 0.0387(7) Uani 1 1 d .
H18 H 0.4327 0.6432 0.6982 0.046 Uiso 1 1 calc R
Cd1 Cd 0.0000 1.0000 0.5000 0.02472(9) Uani 1 2 d S
N1 N 0.07389(9) 1.1268(3) 0.47803(12) 0.0292(5) Uani 1 1 d .
N2 N 0.14881(9) 1.1400(2) 0.45172(11) 0.0255(4) Uani 1 1 d .
N3 N 0.33964(9) 0.8703(2) 0.41320(11) 0.0267(4) Uani 1 1 d .
N4 N 0.42381(10) 0.7210(3) 0.43556(12) 0.0326(5) Uani 1 1 d .
N5 N 0.27503(10) 0.9480(2) 0.59042(12) 0.0260(4) Uani 1 1 d .
N6 N 0.35168(9) 0.8338(2) 0.57318(11) 0.0259(4) Uani 1 1 d .
N7 N 0.44168(10) 0.6341(3) 0.86587(12) 0.0330(5) Uani 1 1 d .

loop_
_atom_site_aniso_label
_atom_site_aniso_U_11
_atom_site_aniso_U_22
_atom_site_aniso_U_33
_atom_site_aniso_U_23
_atom_site_aniso_U_13
_atom_site_aniso_U_12
C1 0.0283(13) 0.0366(13) 0.0306(13) 0.0050(11) 0.0200(12) 0.0041(11)
C2 0.0317(14) 0.0286(14) 0.0395(14) 0.0088(11) 0.0219(13) 0.0079(11)
C3 0.0270(13) 0.0293(14) 0.0433(15) -0.0009(11) 0.0208(12) 0.0055(11)
C4 0.0216(11) 0.0251(13) 0.0263(12) -0.0009(10) 0.0151(10) 0.0010(10)
C5 0.0245(11) 0.0227(11) 0.0222(10) 0.0003(10) 0.0150(10) 0.0000(11)
C6 0.0229(12) 0.0244(12) 0.0215(11) 0.0028(9) 0.0135(10) 0.0031(10)
C7 0.0244(12) 0.0290(13) 0.0266(12) 0.0013(9) 0.0178(11) 0.0027(10)
C8 0.0300(13) 0.0350(13) 0.0247(12) 0.0074(10) 0.0183(12) 0.0087(11)
C9 0.0292(13) 0.0312(13) 0.0254(12) 0.0088(10) 0.0158(11) 0.0090(11)
C10 0.0251(12) 0.0370(14) 0.0246(12) 0.0014(10) 0.0134(11) 0.0070(11)
C11 0.0416(16) 0.0538(18) 0.0244(13) -0.0004(12) 0.0212(12) 0.0143(14)
C12 0.0358(14) 0.0542(18) 0.0193(12) 0.0048(11) 0.0149(12) 0.0146(13)
C13 0.0267(12) 0.0262(13) 0.0237(11) 0.0015(9) 0.0156(11) 0.0001(10)
C14 0.0259(12) 0.0306(13) 0.0224(11) 0.0021(10) 0.0146(11) -0.0001(10)
C15 0.0498(17) 0.0470(17) 0.0366(14) 0.0161(13) 0.0310(14) 0.0252(14)
C16 0.0580(18) 0.0553(19) 0.0310(14) 0.0124(13) 0.0322(14) 0.0199(16)
C17 0.0356(15) 0.0550(18) 0.0354(14) 0.0177(13) 0.0245(13) 0.0165(14)
C18 0.0391(15) 0.0561(18) 0.0289(13) 0.0145(12) 0.0248(13) 0.0170(14)
Cd1 0.02111(13) 0.03334(15) 0.02055(13) -0.00353(10) 0.01319(11) 0.00235(11)
N1 0.0239(10) 0.0381(12) 0.0274(10) -0.0008(9) 0.0166(9) 0.0026(9)
N2 0.0231(10) 0.0301(11) 0.0265(10) 0.0013(8) 0.0168(9) 0.0038(9)
N3 0.0253(10) 0.0346(12) 0.0233(10) 0.0044(8) 0.0164(9) 0.0076(9)
N4 0.0309(11) 0.0399(13) 0.0297(11) 0.0026(9) 0.0199(10) 0.0099(10)
N5 0.0273(10) 0.0291(10) 0.0240(10) 0.0029(8) 0.0170(9) 0.0049(9)
N6 0.0270(10) 0.0286(11) 0.0239(10) 0.0051(8) 0.0165(9) 0.0063(9)
N7 0.0315(11) 0.0422(13) 0.0251(10) 0.0073(9) 0.0173(10) 0.0034(10)

loop_
_atom_type_symbol
_atom_type_description
_atom_type_scat_dispersion_real
_atom_type_scat_dispersion_imag
_atom_type_scat_source
C C 0.0033 0.0016 'International Tables Vol C Tables 4.2.6.8 and 6.1.1.4'
H H 0.0000 0.0000 'International Tables Vol C Tables 4.2.6.8 and 6.1.1.4'
N N 0.0061 0.0033 'International Tables Vol C Tables 4.2.6.8 and 6.1.1.4'
O O 0.0106 0.0060 'International Tables Vol C Tables 4.2.6.8 and 6.1.1.4'
Cd Cd -0.8075 1.2024 'International Tables Vol C Tables 4.2.6.8 and 6.1.1.4'

loop_
_geom_angle_atom_site_label_1
_geom_angle_atom_site_label_2
_geom_angle_atom_site_label_3
_geom_angle
_geom_angle_site_symmetry_1
_geom_angle_site_symmetry_3
N1 C1 N2 111.6(2) . .
C3 C2 N2 106.0(2) . .
C2 C3 N1 110.5(2) . .
C9 C4 C5 118.8(2) . .
C9 C4 N2 120.7(2) . .
C5 C4 N2 120.4(2) . .
N5 C5 C4 131.3(2) . .
N5 C5 C6 108.97(19) . .
C4 C5 C6 119.7(2) . .
N6 C6 C7 130.9(2) . .
N6 C6 C5 109.10(19) . .
C7 C6 C5 119.9(2) . .
C8 C7 C6 118.8(2) . .
C8 C7 N3 120.7(2) . .
C6 C7 N3 120.4(2) . .
C7 C8 C9 121.1(2) . .
C4 C9 C8 121.3(2) . .
N4 C10 N3 111.9(2) . .
C12 C11 N4 110.1(2) . .
C11 C12 N3 106.8(2) . .
N5 C13 N6 118.30(19) . .
N5 C13 C14 121.1(2) . .
N6 C13 C14 120.6(2) . .
C15 C14 C18 117.0(2) . .
C15 C14 C13 122.4(2) . .
C18 C14 C13 120.6(2) . .
C14 C15 C16 119.8(2) . .
N7 C16 C15 123.7(2) . .
N7 C17 C18 124.0(2) . .
C17 C18 C14 119.3(2) . .
N4 Cd1 N4 180.000(1) 3_455 7_566
N4 Cd1 N1 90.15(7) 3_455 .
N4 Cd1 N1 89.85(7) 7_566 .
N4 Cd1 N1 89.85(7) 3_455 5_576
N4 Cd1 N1 90.15(7) 7_566 5_576
N1 Cd1 N1 180.00(5) . 5_576
N4 Cd1 N7 90.89(7) 3_455 8_465
N4 Cd1 N7 89.11(7) 7_566 8_465
N1 Cd1 N7 90.00(7) . 8_465
N1 Cd1 N7 90.00(7) 5_576 8_465
N4 Cd1 N7 89.11(7) 3_455 4_556
N4 Cd1 N7 90.89(7) 7_566 4_556
N1 Cd1 N7 90.00(7) . 4_556
N1 Cd1 N7 90.00(7) 5_576 4_556
N7 Cd1 N7 180.000(1) 8_465 4_556
C1 N1 C3 105.2(2) . .
C1 N1 Cd1 125.82(17) . .
C3 N1 Cd1 126.14(16) . .
C1 N2 C2 106.7(2) . .
C1 N2 C4 125.1(2) . .
C2 N2 C4 127.7(2) . .
C10 N3 C12 105.85(19) . .
C10 N3 C7 127.52(18) . .
C12 N3 C7 126.22(19) . .
C10 N4 C11 105.4(2) . .
C10 N4 Cd1 124.10(16) . 3_545
C11 N4 Cd1 123.82(17) . 3_545
C13 N5 C5 101.89(18) . .
C13 N6 C6 101.74(18) . .
C17 N7 C16 116.3(2) . .
C17 N7 Cd1 121.99(17) . 4_546
C16 N7 Cd1 121.70(16) . 4_546

loop_
_geom_bond_atom_site_label_1
_geom_bond_atom_site_label_2
_geom_bond_distance
_geom_bond_site_symmetry_2
C1 N1 1.323(3) .
C1 N2 1.349(3) .
C2 C3 1.350(3) .
C2 N2 1.381(3) .
C3 N1 1.373(3) .
C4 C9 1.372(3) .
C4 C5 1.408(3) .
C4 N2 1.433(3) .
C5 N5 1.369(3) .
C5 C6 1.425(3) .
C6 N6 1.368(3) .
C6 C7 1.406(3) .
C7 C8 1.373(3) .
C7 N3 1.429(3) .
C8 C9 1.402(3) .
C10 N4 1.312(3) .
C10 N3 1.356(3) .
C11 C12 1.344(3) .
C11 N4 1.369(3) .
C12 N3 1.375(3) .
C13 N5 1.348(3) .
C13 N6 1.352(3) .
C13 C14 1.472(3) .
C14 C15 1.375(3) .
C14 C18 1.388(3) .
C15 C16 1.380(3) .
C16 N7 1.337(3) .
C17 N7 1.328(3) .
C17 C18 1.383(3) .
Cd1 N4 2.356(2) 3_455
Cd1 N4 2.356(2) 7_566
Cd1 N1 2.363(2) .
Cd1 N1 2.363(2) 5_576
Cd1 N7 2.3976(19) 8_465
Cd1 N7 2.3976(19) 4_556
N4 Cd1 2.356(2) 3_545
N7 Cd1 2.3976(19) 4_546
